data_7233050
loop_
_publ_author_name
'Seiler, Vanessa Kristina'
'Robeyns, Koen'
'Tumanov, Nikolay'
'Cin\<ci\'c, Dominik'
'Wouters, Johan'
'Champagne, Benoit'
'Leyssens, Tom'

_publ_section_title
;
 A coloring tool for spiropyrans: solid state metal--organic complexation
 versus salification
;
_journal_issue 33
_journal_name_full CrystEngComm
_journal_page_first 4925
_journal_paper_doi 10.1039/C9CE00805E
_journal_volume 21
_journal_year 2019
_chemical_formula_moiety 'C38 H38 Br4 N2 O2 Zn2'
_chemical_formula_sum 'C38 H38 Br4 N2 O2 Zn2'
_chemical_formula_weight 1005.08
_space_group_crystal_system triclinic
_space_group_IT_number 2
_space_group_name_Hall '-P 1'
_space_group_name_H-M_alt 'P -1'
_symmetry_space_group_name_Hall '-P 1'
_symmetry_space_group_name_H-M 'P -1'
_atom_sites_solution_hydrogens geom
_audit_creation_method SHELXL-2014/7
_audit_update_record
;
2019-05-21 deposited with the CCDC.    2019-07-09 downloaded from the CCDC.
;
_cell_angle_alpha 94.166(7)
_cell_angle_beta 108.407(8)
_cell_angle_gamma 96.344(7)
_cell_formula_units_Z 1
_cell_length_a 9.3000(8)
_cell_length_b 9.3023(8)
_cell_length_c 11.3137(10)
_cell_measurement_reflns_used 1452
_cell_measurement_temperature 100(2)
_cell_measurement_theta_max 29.0820
_cell_measurement_theta_min 2.1150
_cell_volume 916.98(15)
_computing_cell_refinement
;
CrysAlisPro, Agilent Technologies,
Version 1.171.37.35 (release 13-08-2014 CrysAlis171 .NET)
(compiled Aug 13 2014,18:06:01)
;
_computing_data_collection 'SNBL Pilatus control'
_computing_data_reduction
;
CrysAlisPro, Agilent Technologies,
Version 1.171.37.35 (release 13-08-2014 CrysAlis171 .NET)
(compiled Aug 13 2014,18:06:01)
;
_computing_molecular_graphics 'MERCURY (Macrae et al., 2008)'
_computing_publication_material
;

'MERCURY (Macrae et al., 2008), Platon (Spek, 2009)'



;
_computing_structure_refinement 'SHELXL-2014/7 (Sheldrick, 2014)'
_computing_structure_solution 'SHELXT (Sheldrick, 2015)'
_diffrn_ambient_temperature 100(2)
_diffrn_measured_fraction_theta_full 0.791
_diffrn_measured_fraction_theta_max 0.779
_diffrn_measurement_device_type 'pilatus 2M'
_diffrn_measurement_method
;
'360 images, \D\F 1.0\% '
'360 images, \D\F 1.0\% (2nd orientation)'
;
_diffrn_radiation_monochromator Si(111)
_diffrn_radiation_source synchrotron
_diffrn_radiation_type synchrotron
_diffrn_radiation_wavelength 0.77936
_diffrn_reflns_av_R_equivalents 0.0826
_diffrn_reflns_av_unetI/netI 0.0616
_diffrn_reflns_Laue_measured_fraction_full 0.791
_diffrn_reflns_Laue_measured_fraction_max 0.779
_diffrn_reflns_limit_h_max 10
_diffrn_reflns_limit_h_min -10
_diffrn_reflns_limit_k_max 11
_diffrn_reflns_limit_k_min -11
_diffrn_reflns_limit_l_max 13
_diffrn_reflns_limit_l_min -13
_diffrn_reflns_number 9291
_diffrn_reflns_point_group_measured_fraction_full 0.791
_diffrn_reflns_point_group_measured_fraction_max 0.779
_diffrn_reflns_theta_full 27.880
_diffrn_reflns_theta_max 28.369
_diffrn_reflns_theta_min 2.094
_exptl_absorpt_coefficient_mu 7.174
_exptl_absorpt_correction_T_max 1.00000
_exptl_absorpt_correction_T_min 0.80910
_exptl_absorpt_correction_type multi-scan
_exptl_absorpt_process_details
;
CrysAlisPro, Agilent Technologies,
Version 1.171.37.35 (release 13-08-2014 CrysAlis171 .NET)
(compiled Aug 13 2014,18:06:01)
Empirical absorption correction using spherical harmonics,
 implemented in SCALE3 ABSPACK scaling algorithm.
;
_exptl_crystal_colour yellow-orange
_exptl_crystal_density_diffrn 1.820
_exptl_crystal_description rod
_exptl_crystal_F_000 496
_exptl_crystal_recrystallization_method 'Re-crystallisation from solvent: acetone'
_exptl_crystal_size_max 0.10
_exptl_crystal_size_mid 0.05
_exptl_crystal_size_min 0.05
_refine_diff_density_max 1.593
_refine_diff_density_min -0.991
_refine_diff_density_rms 0.224
_refine_ls_extinction_method none
_refine_ls_goodness_of_fit_ref 1.079
_refine_ls_hydrogen_treatment constr
_refine_ls_matrix_type full
_refine_ls_number_parameters 230
_refine_ls_number_reflns 2722
_refine_ls_number_restraints 0
_refine_ls_restrained_S_all 1.079
_refine_ls_R_factor_all 0.0776
_refine_ls_R_factor_gt 0.0673
_refine_ls_shift/su_max 0.000
_refine_ls_shift/su_mean 0.000
_refine_ls_structure_factor_coef Fsqd
_refine_ls_weighting_details 'w=1/[\s^2^(Fo^2^)+(0.1000P)^2^+5.0000P] where P=(Fo^2^+2Fc^2^)/3'
_refine_ls_weighting_scheme calc
_refine_ls_wR_factor_gt 0.1822
_refine_ls_wR_factor_ref 0.1899
_reflns_Friedel_coverage 0.000
_reflns_number_gt 2263
_reflns_number_total 2722
_reflns_threshold_expression 'I > 2\s(I)'
_cod_data_source_file c9ce00805e2.cif
_cod_data_source_block VS_SP_ZnBr2
_cod_depositor_comments 'Adding full bibliography for 7233050--7233066.cif.'
_cod_database_code 7233050
_shelx_shelxl_version_number 2014/7
_shelx_space_group_comment
;
The symmetry employed for this shelxl refinement is uniquely defined
by the following loop, which should always be used as a source of
symmetry information in preference to the above space-group names.
They are only intended as comments.
;

loop_
_space_group_symop_operation_xyz
'x, y, z'
'-x, -y, -z'

loop_
_atom_site_label
_atom_site_type_symbol
_atom_site_fract_x
_atom_site_fract_y
_atom_site_fract_z
_atom_site_U_iso_or_equiv
_atom_site_adp_type
_atom_site_occupancy
_atom_site_site_symmetry_order
_atom_site_calc_flag
_atom_site_refinement_flags_posn
_atom_site_refinement_flags_adp
_atom_site_refinement_flags_occupancy
_atom_site_disorder_assembly
_atom_site_disorder_group
Zn1 Zn 0.62468(13) 0.57740(11) 0.11427(10) 0.0398(4) Uani 0.9775(16) 1 d . . P A 1
Br2 Br 0.75997(12) 0.45464(10) 0.27666(9) 0.0446(4) Uani 0.9775(16) 1 d . . P A 1
Br3 Br 0.70315(11) 0.82801(10) 0.14410(10) 0.0445(4) Uani 0.9775(16) 1 d . . P A 1
Zn1B Zn 0.543(6) 0.646(5) 0.064(5) 0.0398(4) Uani 0.0225(16) 1 d . . P A 2
Br2B Br 0.694(5) 0.511(4) 0.200(4) 0.0446(4) Uani 0.0225(16) 1 d . . P A 2
Br3B Br 0.622(5) 0.885(4) 0.088(4) 0.0445(4) Uani 0.0225(16) 1 d . . P A 2
O1 O 0.3977(7) 0.5230(6) 0.0561(6) 0.0395(15) Uani 1 1 d . . . . .
C2 C 0.2937(12) 0.6069(10) 0.0730(8) 0.045(3) Uani 1 1 d . . . . .
C3 C 0.2852(11) 0.7409(10) 0.0259(9) 0.043(2) Uani 1 1 d . . . . .
H3 H 0.3554 0.7742 -0.0150 0.052 Uiso 1 1 calc R U . A 2
C4 C 0.1787(11) 0.8251(10) 0.0371(9) 0.041(2) Uani 1 1 d . . . . .
H4 H 0.1762 0.9166 0.0048 0.049 Uiso 1 1 calc R U . . .
C5 C 0.0733(12) 0.7790(10) 0.0953(9) 0.045(2) Uani 1 1 d . . . . .
H5 H -0.0040 0.8360 0.0997 0.054 Uiso 1 1 calc R U . . .
C6 C 0.0831(12) 0.6506(10) 0.1460(9) 0.047(2) Uani 1 1 d . . . . .
H6 H 0.0136 0.6205 0.1885 0.056 Uiso 1 1 calc R U . . .
C7 C 0.1930(12) 0.5604(10) 0.1376(9) 0.045(2) Uani 1 1 d . . . . .
C8 C 0.1955(11) 0.4312(10) 0.1964(9) 0.043(2) Uani 1 1 d . . . . .
H8 H 0.1187 0.4130 0.2346 0.052 Uiso 1 1 calc R U . . .
C9 C 0.2909(12) 0.3298(10) 0.2064(9) 0.050(3) Uani 1 1 d . . . . .
H9 H 0.3668 0.3418 0.1667 0.059 Uiso 1 1 calc R U . . .
C10 C 0.2847(11) 0.2063(10) 0.2725(9) 0.043(2) Uani 1 1 d . . . . .
C11 C 0.1847(12) 0.1675(10) 0.3521(9) 0.045(2) Uani 1 1 d . . . . .
C12 C 0.2098(11) 0.2825(11) 0.4653(9) 0.046(2) Uani 1 1 d . . . . .
H12A H 0.1536 0.2447 0.5192 0.069 Uiso 1 1 calc R U . . .
H12B H 0.1724 0.3719 0.4351 0.069 Uiso 1 1 calc R U . . .
H12C H 0.3192 0.3037 0.5133 0.069 Uiso 1 1 calc R U . . .
C13 C 0.0134(11) 0.1393(10) 0.2726(9) 0.046(2) Uani 1 1 d . . . . .
H13A H -0.0023 0.0658 0.2014 0.069 Uiso 1 1 calc R U . . .
H13B H -0.0193 0.2300 0.2414 0.069 Uiso 1 1 calc R U . . .
H13C H -0.0470 0.1043 0.3244 0.069 Uiso 1 1 calc R U . . .
C14 C 0.2358(12) 0.0290(10) 0.3928(9) 0.043(2) Uani 1 1 d . . . . .
C15 C 0.1903(12) -0.0670(11) 0.4635(9) 0.049(2) Uani 1 1 d . . . . .
H15 H 0.1141 -0.0468 0.4994 0.059 Uiso 1 1 calc R U . . .
C16 C 0.2549(13) -0.1938(11) 0.4833(10) 0.055(3) Uani 1 1 d . . . . .
H16 H 0.2238 -0.2601 0.5335 0.066 Uiso 1 1 calc R U . . .
C17 C 0.3630(11) -0.2239(11) 0.4310(9) 0.046(2) Uani 1 1 d . . . . .
H17 H 0.4055 -0.3119 0.4447 0.055 Uiso 1 1 calc R U . . .
C18 C 0.4128(11) -0.1290(10) 0.3579(9) 0.044(2) Uani 1 1 d . . . . .
H18 H 0.4883 -0.1497 0.3213 0.053 Uiso 1 1 calc R U . . .
C19 C 0.3477(12) -0.0054(10) 0.3419(9) 0.046(3) Uani 1 1 d . . . . .
N20 N 0.3718(10) 0.1074(8) 0.2704(7) 0.044(2) Uani 1 1 d . . . . .
C21 C 0.4833(12) 0.1065(11) 0.2024(10) 0.050(2) Uani 1 1 d . . . . .
H21A H 0.4306 0.1090 0.1128 0.074 Uiso 1 1 calc R U . . .
H21B H 0.5316 0.0178 0.2145 0.074 Uiso 1 1 calc R U . . .
H21C H 0.5618 0.1920 0.2347 0.074 Uiso 1 1 calc R U . . .

loop_
_atom_site_aniso_label
_atom_site_aniso_U_11
_atom_site_aniso_U_22
_atom_site_aniso_U_33
_atom_site_aniso_U_23
_atom_site_aniso_U_13
_atom_site_aniso_U_12
Zn1 0.0458(6) 0.0327(6) 0.0469(6) 0.0089(4) 0.0243(5) 0.0006(5)
Br2 0.0531(6) 0.0377(5) 0.0477(6) 0.0119(4) 0.0229(5) 0.0023(4)
Br3 0.0488(6) 0.0329(5) 0.0579(6) 0.0086(4) 0.0273(5) -0.0001(4)
Zn1B 0.0458(6) 0.0327(6) 0.0469(6) 0.0089(4) 0.0243(5) 0.0006(5)
Br2B 0.0531(6) 0.0377(5) 0.0477(6) 0.0119(4) 0.0229(5) 0.0023(4)
Br3B 0.0488(6) 0.0329(5) 0.0579(6) 0.0086(4) 0.0273(5) -0.0001(4)
O1 0.048(3) 0.031(3) 0.046(3) 0.004(3) 0.025(3) 0.003(3)
C2 0.056(6) 0.040(5) 0.039(5) 0.007(4) 0.017(4) -0.001(5)
C3 0.049(5) 0.041(5) 0.045(5) 0.009(4) 0.023(4) 0.000(4)
C4 0.046(5) 0.032(4) 0.052(5) 0.007(4) 0.027(4) 0.002(4)
C5 0.049(5) 0.042(5) 0.049(5) 0.003(4) 0.025(5) 0.004(4)
C6 0.051(6) 0.041(5) 0.053(5) 0.009(4) 0.024(5) -0.001(4)
C7 0.051(6) 0.041(5) 0.044(5) 0.003(4) 0.020(4) 0.000(4)
C8 0.048(5) 0.038(5) 0.049(5) 0.011(4) 0.025(4) 0.001(4)
C9 0.060(6) 0.042(5) 0.049(5) 0.012(4) 0.022(5) -0.003(5)
C10 0.051(5) 0.035(5) 0.048(5) 0.007(4) 0.024(5) -0.003(4)
C11 0.058(6) 0.036(4) 0.047(5) 0.011(4) 0.028(5) -0.003(4)
C12 0.048(5) 0.050(5) 0.051(5) 0.013(4) 0.029(5) 0.008(4)
C13 0.052(6) 0.044(5) 0.051(5) 0.009(4) 0.029(5) 0.003(4)
C14 0.053(6) 0.041(5) 0.041(5) 0.006(4) 0.023(5) 0.004(4)
C15 0.060(6) 0.049(5) 0.048(5) 0.016(4) 0.029(5) 0.004(5)
C16 0.061(6) 0.049(6) 0.057(6) 0.023(5) 0.019(5) -0.003(5)
C17 0.043(5) 0.045(5) 0.054(5) 0.015(4) 0.023(5) 0.000(4)
C18 0.046(5) 0.034(4) 0.056(5) 0.009(4) 0.024(5) 0.001(4)
C19 0.058(6) 0.037(5) 0.045(5) 0.011(4) 0.023(5) -0.007(4)
N20 0.056(5) 0.035(4) 0.050(4) 0.010(3) 0.033(4) -0.006(4)
C21 0.052(6) 0.043(5) 0.060(6) 0.010(4) 0.029(5) 0.001(4)

loop_
_atom_type_symbol
_atom_type_description
_atom_type_scat_dispersion_real
_atom_type_scat_dispersion_imag
_atom_type_scat_source
C C 0.0040 0.0020 'International Tables Vol C Tables 4.2.6.8 and 6.1.1.4'
H H 0.0000 0.0000 'International Tables Vol C Tables 4.2.6.8 and 6.1.1.4'
N N 0.0080 0.0040 'International Tables Vol C Tables 4.2.6.8 and 6.1.1.4'
O O 0.0130 0.0070 'International Tables Vol C Tables 4.2.6.8 and 6.1.1.4'
Zn Zn 0.2230 1.6880 'International Tables Vol C Tables 4.2.6.8 and 6.1.1.4'
Br Br -0.7730 2.8140 'International Tables Vol C Tables 4.2.6.8 and 6.1.1.4'

loop_
_geom_angle_atom_site_label_1
_geom_angle_atom_site_label_2
_geom_angle_atom_site_label_3
_geom_angle
_geom_angle_site_symmetry_1
_geom_angle_site_symmetry_3
O1 Zn1 O1 82.7(3) . 2_665
O1 Zn1 Br2 115.28(17) . .
O1 Zn1 Br2 112.27(18) 2_665 .
O1 Zn1 Br3 113.52(18) . .
O1 Zn1 Br3 115.64(17) 2_665 .
Br2 Zn1 Br3 113.86(6) . .
O1 Zn1 Zn1 41.65(19) . 2_665
O1 Zn1 Zn1 41.09(19) 2_665 2_665
Br2 Zn1 Zn1 122.47(6) . 2_665
Br3 Zn1 Zn1 123.66(6) . 2_665
O1 Zn1B O1 84.8(19) . 2_665
O1 Zn1B Br3B 144(3) . .
O1 Zn1B Br3B 126(2) 2_665 .
O1 Zn1B Br2B 87(2) . .
O1 Zn1B Br2B 74.4(19) 2_665 .
Br3B Zn1B Br2B 117(3) . .
O1 Zn1B C2 34.5(11) . .
O1 Zn1B C2 115.5(19) 2_665 .
Br3B Zn1B C2 109(2) . .
Br2B Zn1B C2 109(2) . .
O1 Zn1B C3 64.5(17) . .
O1 Zn1B C3 128(2) 2_665 .
Br3B Zn1B C3 81(2) . .
Br2B Zn1B C3 138(2) . .
C2 Zn1B C3 32.5(8) . .
O1 Zn1B Zn1B 50.2(13) . 2_665
O1 Zn1B Zn1B 34.6(12) 2_665 2_665
Br3B Zn1B Zn1B 157(3) . 2_665
Br2B Zn1B Zn1B 76(2) . 2_665
C2 Zn1B Zn1B 82.1(19) . 2_665
C3 Zn1B Zn1B 103(2) . 2_665
C2 O1 Zn1B 102.0(19) . .
C2 O1 Zn1 126.7(5) . .
C2 O1 Zn1 121.5(5) . 2_665
Zn1 O1 Zn1 97.3(3) . 2_665
C2 O1 Zn1B 148.6(14) . 2_665
Zn1B O1 Zn1B 95(2) . 2_665
O1 C2 C3 119.9(9) . .
O1 C2 C7 121.0(8) . .
C3 C2 C7 119.0(10) . .
C3 C2 Zn1B 82.5(13) . .
C7 C2 Zn1B 149.5(14) . .
C4 C3 C2 121.4(9) . .
C4 C3 Zn1B 160.8(13) . .
C2 C3 Zn1B 65.0(11) . .
C4 C3 H3 119.3 . .
C2 C3 H3 119.3 . .
Zn1B C3 H3 57.8 . .
C3 C4 C5 120.8(9) . .
C3 C4 H4 119.6 . .
C5 C4 H4 119.6 . .
C6 C5 C4 118.7(10) . .
C6 C5 H5 120.7 . .
C4 C5 H5 120.7 . .
C5 C6 C7 122.3(9) . .
C5 C6 H6 118.8 . .
C7 C6 H6 118.8 . .
C2 C7 C8 124.8(10) . .
C2 C7 C6 117.6(9) . .
C8 C7 C6 117.5(9) . .
C9 C8 C7 129.5(9) . .
C9 C8 H8 115.2 . .
C7 C8 H8 115.2 . .
C8 C9 C10 124.1(10) . .
C8 C9 H9 118.0 . .
C10 C9 H9 118.0 . .
N20 C10 C9 121.0(9) . .
N20 C10 C11 110.3(8) . .
C9 C10 C11 128.8(10) . .
C14 C11 C10 100.8(9) . .
C14 C11 C13 109.3(7) . .
C10 C11 C13 111.5(8) . .
C14 C11 C12 111.6(8) . .
C10 C11 C12 113.6(7) . .
C13 C11 C12 109.6(9) . .
C11 C12 H12A 109.5 . .
C11 C12 H12B 109.5 . .
H12A C12 H12B 109.5 . .
C11 C12 H12C 109.5 . .
H12A C12 H12C 109.5 . .
H12B C12 H12C 109.5 . .
C11 C13 H13A 109.5 . .
C11 C13 H13B 109.5 . .
H13A C13 H13B 109.5 . .
C11 C13 H13C 109.5 . .
H13A C13 H13C 109.5 . .
H13B C13 H13C 109.5 . .
C15 C14 C19 117.9(9) . .
C15 C14 C11 132.3(11) . .
C19 C14 C11 109.8(8) . .
C14 C15 C16 120.1(11) . .
C14 C15 H15 119.9 . .
C16 C15 H15 119.9 . .
C17 C16 C15 120.2(9) . .
C17 C16 H16 119.9 . .
C15 C16 H16 119.9 . .
C16 C17 C18 121.7(10) . .
C16 C17 H17 119.1 . .
C18 C17 H17 119.1 . .
C19 C18 C17 116.2(10) . .
C19 C18 H18 121.9 . .
C17 C18 H18 121.9 . .
C18 C19 C14 124.0(8) . .
C18 C19 N20 128.8(10) . .
C14 C19 N20 107.2(9) . .
C10 N20 C19 111.8(8) . .
C10 N20 C21 126.1(8) . .
C19 N20 C21 122.0(9) . .
N20 C21 H21A 109.5 . .
N20 C21 H21B 109.5 . .
H21A C21 H21B 109.5 . .
N20 C21 H21C 109.5 . .
H21A C21 H21C 109.5 . .
H21B C21 H21C 109.5 . .

loop_
_geom_bond_atom_site_label_1
_geom_bond_atom_site_label_2
_geom_bond_distance
_geom_bond_site_symmetry_2
Zn1 O1 1.996(6) .
Zn1 O1 2.018(6) 2_665
Zn1 Br2 2.3292(14) .
Zn1 Br3 2.3314(13) .
Zn1 Zn1 3.012(2) 2_665
Zn1B O1 1.65(4) .
Zn1B O1 2.23(5) 2_665
Zn1B Br3B 2.22(6) .
Zn1B Br2B 2.29(6) .
Zn1B C2 2.34(5) .
Zn1B C3 2.57(5) .
Zn1B Zn1B 2.89(9) 2_665
O1 C2 1.357(13) .
O1 Zn1 2.018(6) 2_665
O1 Zn1B 2.23(5) 2_665
C2 C3 1.391(13) .
C2 C7 1.410(14) .
C3 C4 1.360(14) .
C3 H3 0.9500 .
C4 C5 1.391(14) .
C4 H4 0.9500 .
C5 C6 1.362(13) .
C5 H5 0.9500 .
C6 C7 1.413(15) .
C6 H6 0.9500 .
C7 C8 1.414(13) .
C8 C9 1.352(15) .
C8 H8 0.9500 .
C9 C10 1.421(12) .
C9 H9 0.9500 .
C10 N20 1.294(13) .
C10 C11 1.519(13) .
C11 C14 1.477(13) .
C11 C13 1.545(14) .
C11 C12 1.548(14) .
C12 H12A 0.9800 .
C12 H12B 0.9800 .
C12 H12C 0.9800 .
C13 H13A 0.9800 .
C13 H13B 0.9800 .
C13 H13C 0.9800 .
C14 C15 1.360(13) .
C14 C19 1.393(15) .
C15 C16 1.383(15) .
C15 H15 0.9500 .
C16 C17 1.361(16) .
C16 H16 0.9500 .
C17 C18 1.391(12) .
C17 H17 0.9500 .
C18 C19 1.355(14) .
C18 H18 0.9500 .
C19 N20 1.411(10) .
N20 C21 1.474(13) .
C21 H21A 0.9800 .
C21 H21B 0.9800 .
C21 H21C 0.9800 .

loop_
_geom_torsion_atom_site_label_1
_geom_torsion_atom_site_label_2
_geom_torsion_atom_site_label_3
_geom_torsion_atom_site_label_4
_geom_torsion
_geom_torsion_site_symmetry_1
_geom_torsion_site_symmetry_4
O1 Zn1B O1 C2 -153.6(10) 2_665 .
Br3B Zn1B O1 C2 -1(5) . .
Br2B Zn1B O1 C2 131.8(16) . .
C3 Zn1B O1 C2 -17.1(9) . .
Zn1B Zn1B O1 C2 -153.6(10) 2_665 .
O1 Zn1B O1 Zn1B 0.000(1) 2_665 2_665
Br3B Zn1B O1 Zn1B 152(6) . 2_665
Br2B Zn1B O1 Zn1B -74.7(18) . 2_665
C2 Zn1B O1 Zn1B 153.6(10) . 2_665
C3 Zn1B O1 Zn1B 136.5(14) . 2_665
Zn1B O1 C2 C3 34(2) . .
Zn1 O1 C2 C3 59.3(11) . .
Zn1 O1 C2 C3 -70.7(10) 2_665 .
Zn1B O1 C2 C3 -87(2) 2_665 .
Zn1B O1 C2 C7 -145.7(19) . .
Zn1 O1 C2 C7 -120.9(8) . .
Zn1 O1 C2 C7 109.2(8) 2_665 .
Zn1B O1 C2 C7 93(2) 2_665 .
Zn1B O1 C2 Zn1B -122(2) 2_665 .
O1 C2 C3 C4 177.5(8) . .
C7 C2 C3 C4 -2.3(14) . .
Zn1B C2 C3 C4 -159.4(15) . .
O1 C2 C3 Zn1B -23.1(14) . .
C7 C2 C3 Zn1B 157.0(15) . .
C2 C3 C4 C5 -0.6(14) . .
Zn1B C3 C4 C5 -105(4) . .
C3 C4 C5 C6 2.9(14) . .
C4 C5 C6 C7 -2.3(14) . .
O1 C2 C7 C8 4.1(14) . .
C3 C2 C7 C8 -176.1(9) . .
Zn1B C2 C7 C8 -46(3) . .
O1 C2 C7 C6 -177.0(8) . .
C3 C2 C7 C6 2.9(13) . .
Zn1B C2 C7 C6 133(3) . .
C5 C6 C7 C2 -0.6(14) . .
C5 C6 C7 C8 178.4(9) . .
C2 C7 C8 C9 1.5(17) . .
C6 C7 C8 C9 -177.4(10) . .
C7 C8 C9 C10 177.6(10) . .
C8 C9 C10 N20 174.7(9) . .
C8 C9 C10 C11 -5.4(16) . .
N20 C10 C11 C14 0.3(10) . .
C9 C10 C11 C14 -179.6(9) . .
N20 C10 C11 C13 -115.7(9) . .
C9 C10 C11 C13 64.4(13) . .
N20 C10 C11 C12 119.9(9) . .
C9 C10 C11 C12 -60.1(13) . .
C10 C11 C14 C15 -177.9(10) . .
C13 C11 C14 C15 -60.4(14) . .
C12 C11 C14 C15 61.1(14) . .
C10 C11 C14 C19 -0.5(10) . .
C13 C11 C14 C19 117.0(9) . .
C12 C11 C14 C19 -121.5(9) . .
C19 C14 C15 C16 0.1(15) . .
C11 C14 C15 C16 177.3(10) . .
C14 C15 C16 C17 -0.7(16) . .
C15 C16 C17 C18 0.6(16) . .
C16 C17 C18 C19 0.0(14) . .
C17 C18 C19 C14 -0.6(14) . .
C17 C18 C19 N20 -177.9(9) . .
C15 C14 C19 C18 0.5(15) . .
C11 C14 C19 C18 -177.2(9) . .
C15 C14 C19 N20 178.4(8) . .
C11 C14 C19 N20 0.6(11) . .
C9 C10 N20 C19 180.0(9) . .
C11 C10 N20 C19 0.0(11) . .
C9 C10 N20 C21 -0.6(14) . .
C11 C10 N20 C21 179.5(8) . .
C18 C19 N20 C10 177.3(10) . .
C14 C19 N20 C10 -0.4(11) . .
C18 C19 N20 C21 -2.2(15) . .
C14 C19 N20 C21 -179.8(8) . .
